data_4082330
loop_
_publ_author_name
'Bour, Christophe'
'Monot, Julien'
'Tang, Shun'
'Guillot, R\'egis'
'Farjon, Jonathan'
'Gandon, Vincent'

_publ_section_title
;
 Structure, Stability, and Catalytic Activity of Fluorine-Bridged
 Complexes IPr&#x00B7;GaCl2(\m-F)EFn--1(EFn--= SbF6--, PF6--, or BF4--)
;
_journal_issue 2
_journal_name_full Organometallics
_journal_page_first 594
_journal_paper_doi 10.1021/om4012054
_journal_volume 33
_journal_year 2014
_chemical_absolute_configuration ad
_chemical_formula_moiety 'C27 H36 Cl2 F6 Ga N2 Sb, C6 H14'
_chemical_formula_sum 'C33 H50 Cl2 F6 Ga N2 Sb'
_chemical_formula_weight 851.13
_space_group_IT_number 19
_symmetry_cell_setting orthorhombic
_symmetry_Int_Tables_number 19
_symmetry_space_group_name_Hall 'P 2ac 2ab'
_symmetry_space_group_name_H-M 'P 21 21 21'
_atom_sites_solution_hydrogens geom
_atom_sites_solution_primary direct
_atom_sites_solution_secondary difmap
_audit_creation_method SHELXL-97
_cell_angle_alpha 90.00
_cell_angle_beta 90.00
_cell_angle_gamma 90.00
_cell_formula_units_Z 4
_cell_length_a 9.7680(5)
_cell_length_b 16.7346(10)
_cell_length_c 21.5019(13)
_cell_measurement_reflns_used 9984
_cell_measurement_temperature 100(1)
_cell_measurement_theta_max 30.36
_cell_measurement_theta_min 2.25
_cell_volume 3514.8(3)
_computing_cell_refinement 'Bruker SAINT'
_computing_data_collection 'Bruker APEX2'
_computing_data_reduction 'Bruker SAINT'
_computing_structure_refinement 'SHELXL-97 (Sheldrick, 1997)'
_computing_structure_solution 'SHELXS-97 (Sheldrick, 1990)'
_diffrn_ambient_temperature 100(1)
_diffrn_measured_fraction_theta_full 0.998
_diffrn_measured_fraction_theta_max 0.998
_diffrn_radiation_monochromator graphite
_diffrn_radiation_probe x-ray
_diffrn_radiation_type MoK\a
_diffrn_radiation_wavelength 0.71073
_diffrn_reflns_av_R_equivalents 0.0431
_diffrn_reflns_av_sigmaI/netI 0.0444
_diffrn_reflns_limit_h_max 13
_diffrn_reflns_limit_h_min -9
_diffrn_reflns_limit_k_max 21
_diffrn_reflns_limit_k_min -23
_diffrn_reflns_limit_l_max 29
_diffrn_reflns_limit_l_min -30
_diffrn_reflns_number 36716
_diffrn_reflns_theta_full 30.53
_diffrn_reflns_theta_max 30.53
_diffrn_reflns_theta_min 1.89
_diffrn_source 'fine-focus sealed tube'
_diffrn_source_type 'kappa X8 APEX II Bruker ICMMO'
_exptl_absorpt_coefficient_mu 1.745
_exptl_absorpt_correction_T_max 0.9368
_exptl_absorpt_correction_T_min 0.6034
_exptl_absorpt_correction_type psi-scan
_exptl_absorpt_process_details SADABS
_exptl_crystal_colour colorless
_exptl_crystal_density_diffrn 1.609
_exptl_crystal_density_method 'not measured'
_exptl_crystal_description plate
_exptl_crystal_F_000 1628
_exptl_crystal_size_max 0.34
_exptl_crystal_size_mid 0.17
_exptl_crystal_size_min 0.04
_refine_diff_density_max 3.674
_refine_diff_density_min -2.435
_refine_diff_density_rms 0.214
_refine_ls_abs_structure_details 'Flack H D (1983), Acta Cryst. A39, 876-881'
_refine_ls_abs_structure_Flack 0.03(2)
_refine_ls_goodness_of_fit_ref 1.063
_refine_ls_hydrogen_treatment constr
_refine_ls_matrix_type full
_refine_ls_number_parameters 386
_refine_ls_number_reflns 10672
_refine_ls_number_restraints 45
_refine_ls_restrained_S_all 1.061
_refine_ls_R_factor_all 0.0682
_refine_ls_R_factor_gt 0.0613
_refine_ls_shift/su_max 0.012
_refine_ls_shift/su_mean 0.003
_refine_ls_structure_factor_coef Fsqd
_refine_ls_weighting_details 'calc w=1/[\s^2^(Fo^2^)+(0.1180P)^2^+10.1002P] where P=(Fo^2^+2Fc^2^)/3'
_refine_ls_weighting_scheme calc
_refine_ls_wR_factor_gt 0.1757
_refine_ls_wR_factor_ref 0.1825
_reflns_number_gt 9652
_reflns_number_total 10672
_reflns_threshold_expression >2sigma(I)
_cod_data_source_file om4012054_si_001.cif
_cod_data_source_block 1a
_cod_original_formula_sum 'C33 H50 Cl2 F6 Ga N2 Sb '
_cod_database_code 4082330

loop_
_symmetry_equiv_pos_as_xyz
'x, y, z'
'-x+1/2, -y, z+1/2'
'-x, y+1/2, -z+1/2'
'x+1/2, -y+1/2, -z'

loop_
_atom_site_label
_atom_site_type_symbol
_atom_site_fract_x
_atom_site_fract_y
_atom_site_fract_z
_atom_site_U_iso_or_equiv
_atom_site_adp_type
_atom_site_occupancy
_atom_site_symmetry_multiplicity
_atom_site_calc_flag
_atom_site_refinement_flags
C102 C 0.3132(8) 0.7155(5) 0.9328(4) 0.0782(15) Uani 1 1 d DU
H10D H 0.3261 0.6584 0.9381 0.094 Uiso 1 1 calc R
H10E H 0.3612 0.7314 0.8953 0.094 Uiso 1 1 calc R
C105 C 0.1831(14) 0.8625(6) 0.9813(5) 0.0782(15) Uani 1 1 d DU
H10A H 0.1296 0.8467 1.0167 0.117 Uiso 1 1 calc R
H10B H 0.1752 0.9192 0.9754 0.117 Uiso 1 1 calc R
H10C H 0.2773 0.8488 0.9882 0.117 Uiso 1 1 calc R
C1 C 0.9657(6) 0.9346(3) 0.6891(3) 0.0192(10) Uani 1 1 d .
C2 C 1.0720(7) 0.8180(4) 0.6744(3) 0.0296(13) Uani 1 1 d .
H2 H 1.1147 0.7753 0.6547 0.035 Uiso 1 1 calc R
C3 C 1.0457(7) 0.8245(4) 0.7353(3) 0.0288(13) Uani 1 1 d .
H3 H 1.0674 0.7874 0.7660 0.035 Uiso 1 1 calc R
C4 C 1.0346(6) 0.9073(4) 0.5808(3) 0.0227(11) Uani 1 1 d .
C5 C 1.1394(7) 0.9572(4) 0.5625(2) 0.0254(11) Uani 1 1 d .
C6 C 1.1433(8) 0.9798(5) 0.5002(3) 0.0325(13) Uani 1 1 d .
H6 H 1.2104 1.0147 0.4859 0.039 Uiso 1 1 calc R
C7 C 1.0441(7) 0.9490(6) 0.4590(3) 0.0383(17) Uani 1 1 d .
H7 H 1.0463 0.9644 0.4175 0.046 Uiso 1 1 calc R
C8 C 0.9457(7) 0.8977(5) 0.4783(3) 0.0341(15) Uani 1 1 d .
H8 H 0.8829 0.8778 0.4497 0.041 Uiso 1 1 calc R
C9 C 0.9373(6) 0.8742(4) 0.5406(3) 0.0285(13) Uani 1 1 d .
C10 C 0.9404(6) 0.9264(4) 0.8048(3) 0.0228(11) Uani 1 1 d .
C11 C 0.8230(6) 0.8920(4) 0.8330(3) 0.0287(13) Uani 1 1 d .
C12 C 0.7910(8) 0.9202(5) 0.8921(3) 0.0375(16) Uani 1 1 d .
H12 H 0.7143 0.9001 0.9123 0.045 Uiso 1 1 calc R
C13 C 0.8699(9) 0.9772(5) 0.9215(3) 0.0400(17) Uani 1 1 d .
H13 H 0.8463 0.9945 0.9612 0.048 Uiso 1 1 calc R
C14 C 0.9817(8) 1.0080(5) 0.8929(3) 0.0358(15) Uani 1 1 d .
H14 H 1.0339 1.0460 0.9138 0.043 Uiso 1 1 calc R
C15 C 1.0215(7) 0.9845(4) 0.8327(3) 0.0274(12) Uani 1 1 d .
C16 C 1.2548(6) 0.9847(4) 0.6068(3) 0.0287(13) Uani 1 1 d .
H16 H 1.2141 0.9931 0.6479 0.034 Uiso 1 1 calc R
C17 C 1.3614(9) 0.9175(5) 0.6128(4) 0.0435(18) Uani 1 1 d .
H17A H 1.3216 0.8730 0.6345 0.065 Uiso 1 1 calc R
H17B H 1.4392 0.9367 0.6356 0.065 Uiso 1 1 calc R
H17C H 1.3900 0.9007 0.5721 0.065 Uiso 1 1 calc R
C18 C 1.3227(7) 1.0615(5) 0.5878(3) 0.0327(14) Uani 1 1 d .
H18A H 1.3812 1.0520 0.5527 0.049 Uiso 1 1 calc R
H18B H 1.3763 1.0816 0.6218 0.049 Uiso 1 1 calc R
H18C H 1.2541 1.1000 0.5768 0.049 Uiso 1 1 calc R
C19 C 0.8297(7) 0.8140(5) 0.5609(3) 0.0325(14) Uani 1 1 d .
H19 H 0.8284 0.8120 0.6064 0.039 Uiso 1 1 calc R
C20 C 0.6859(10) 0.8380(8) 0.5378(7) 0.071(3) Uani 1 1 d .
H20A H 0.6936 0.8649 0.4985 0.107 Uiso 1 1 calc R
H20B H 0.6440 0.8731 0.5675 0.107 Uiso 1 1 calc R
H20C H 0.6305 0.7910 0.5330 0.107 Uiso 1 1 calc R
C21 C 0.8671(12) 0.7321(5) 0.5365(5) 0.053(2) Uani 1 1 d .
H21A H 0.8836 0.7352 0.4925 0.080 Uiso 1 1 calc R
H21B H 0.7932 0.6956 0.5443 0.080 Uiso 1 1 calc R
H21C H 0.9482 0.7134 0.5571 0.080 Uiso 1 1 calc R
C22 C 0.7357(8) 0.8285(4) 0.7985(4) 0.0365(16) Uani 1 1 d .
H22 H 0.7993 0.7960 0.7740 0.044 Uiso 1 1 calc R
C23 C 0.6366(10) 0.8689(5) 0.7517(6) 0.061(3) Uani 1 1 d .
H23A H 0.5454 0.8682 0.7682 0.091 Uiso 1 1 calc R
H23B H 0.6385 0.8402 0.7130 0.091 Uiso 1 1 calc R
H23C H 0.6647 0.9231 0.7448 0.091 Uiso 1 1 calc R
C24 C 0.6625(13) 0.7723(6) 0.8422(6) 0.068(3) Uani 1 1 d .
H24A H 0.6704 0.7186 0.8269 0.102 Uiso 1 1 calc R
H24B H 0.5675 0.7868 0.8446 0.102 Uiso 1 1 calc R
H24C H 0.7029 0.7757 0.8828 0.102 Uiso 1 1 calc R
C25 C 1.1474(8) 1.0161(5) 0.8020(3) 0.0372(16) Uani 1 1 d .
H25 H 1.1290 1.0177 0.7573 0.045 Uiso 1 1 calc R
C26 C 1.2708(8) 0.9589(7) 0.8119(5) 0.052(2) Uani 1 1 d .
H26A H 1.2900 0.9544 0.8556 0.078 Uiso 1 1 calc R
H26B H 1.3497 0.9798 0.7908 0.078 Uiso 1 1 calc R
H26C H 1.2490 0.9071 0.7955 0.078 Uiso 1 1 calc R
C27 C 1.1860(9) 1.1002(6) 0.8217(4) 0.0437(19) Uani 1 1 d .
H27A H 1.1061 1.1336 0.8209 0.066 Uiso 1 1 calc R
H27B H 1.2533 1.1212 0.7935 0.066 Uiso 1 1 calc R
H27C H 1.2229 1.0991 0.8630 0.066 Uiso 1 1 calc R
C100 C 0.4390(14) 0.8363(6) 0.9702(6) 0.0782(15) Uani 1 1 d DU
H10H H 0.5288 0.8269 0.9537 0.117 Uiso 1 1 calc R
H10I H 0.4456 0.8695 1.0066 0.117 Uiso 1 1 calc R
H10J H 0.3838 0.8626 0.9395 0.117 Uiso 1 1 calc R
C101 C 0.3744(10) 0.7583(7) 0.9873(4) 0.0782(15) Uani 1 1 d DU
H10F H 0.3033 0.7678 1.0180 0.094 Uiso 1 1 calc R
H10G H 0.4430 0.7242 1.0064 0.094 Uiso 1 1 calc R
C103 C 0.1634(8) 0.7324(5) 0.9249(5) 0.0782(15) Uani 1 1 d DU
H10M H 0.1132 0.7072 0.9586 0.094 Uiso 1 1 calc R
H10N H 0.1322 0.7089 0.8862 0.094 Uiso 1 1 calc R
C104 C 0.1317(11) 0.8202(6) 0.9244(4) 0.0782(15) Uani 1 1 d DU
H10K H 0.1728 0.8442 0.8879 0.094 Uiso 1 1 calc R
H10L H 0.0334 0.8274 0.9215 0.094 Uiso 1 1 calc R
N1 N 1.0233(5) 0.8870(3) 0.6464(2) 0.0208(9) Uani 1 1 d .
N2 N 0.9803(6) 0.8966(3) 0.7438(2) 0.0216(9) Uani 1 1 d .
F1 F 0.7741(4) 1.0606(2) 0.74124(19) 0.0294(8) Uani 1 1 d .
F2 F 0.7071(5) 1.2124(2) 0.7260(2) 0.0386(10) Uani 1 1 d .
F3 F 0.7809(5) 1.1593(3) 0.8380(2) 0.0383(10) Uani 1 1 d .
F4 F 0.5922(4) 1.0479(2) 0.83110(18) 0.0300(8) Uani 1 1 d .
F5 F 0.5131(4) 1.1017(3) 0.7227(2) 0.0377(9) Uani 1 1 d .
F6 F 0.5191(6) 1.2050(3) 0.8213(2) 0.0471(12) Uani 1 1 d .
Cl1 Cl 1.02101(18) 1.13940(10) 0.66966(9) 0.0372(4) Uani 1 1 d .
Cl2 Cl 0.7355(2) 1.04364(12) 0.59689(8) 0.0405(4) Uani 1 1 d .
Ga Ga 0.88432(6) 1.04035(4) 0.66903(3) 0.01998(14) Uani 1 1 d .
Sb Sb 0.64116(4) 1.13443(2) 0.781116(16) 0.01987(10) Uani 1 1 d .

loop_
_atom_site_aniso_label
_atom_site_aniso_U_11
_atom_site_aniso_U_22
_atom_site_aniso_U_33
_atom_site_aniso_U_23
_atom_site_aniso_U_13
_atom_site_aniso_U_12
C102 0.078(3) 0.095(4) 0.061(3) -0.014(3) 0.003(2) 0.006(3)
C105 0.078(3) 0.095(4) 0.061(3) -0.014(3) 0.003(2) 0.006(3)
C1 0.025(3) 0.015(2) 0.018(2) -0.0009(18) -0.0048(19) 0.0054(19)
C2 0.035(3) 0.022(3) 0.032(3) -0.003(2) -0.011(3) 0.013(2)
C3 0.033(3) 0.019(3) 0.034(3) 0.005(2) -0.014(2) 0.009(2)
C4 0.022(3) 0.028(3) 0.018(2) -0.006(2) -0.0010(19) 0.008(2)
C5 0.022(2) 0.035(3) 0.019(2) -0.003(2) -0.004(2) 0.008(3)
C6 0.025(3) 0.054(4) 0.018(2) -0.001(2) 0.002(2) 0.004(3)
C7 0.028(3) 0.069(5) 0.018(3) -0.003(3) -0.003(2) -0.004(3)
C8 0.021(3) 0.061(5) 0.020(3) -0.008(3) -0.002(2) -0.002(3)
C9 0.025(3) 0.037(3) 0.023(3) -0.012(3) -0.001(2) 0.002(3)
C10 0.021(2) 0.030(3) 0.018(2) 0.005(2) -0.0028(19) -0.002(2)
C11 0.022(3) 0.029(3) 0.036(3) 0.013(3) -0.002(2) 0.000(2)
C12 0.037(4) 0.042(4) 0.033(3) 0.012(3) 0.015(3) 0.008(3)
C13 0.047(4) 0.056(4) 0.017(2) 0.006(3) 0.002(3) 0.013(4)
C14 0.040(4) 0.050(4) 0.017(3) -0.006(3) -0.001(2) 0.008(3)
C15 0.026(3) 0.039(3) 0.017(2) -0.001(2) -0.004(2) -0.004(2)
C16 0.021(3) 0.039(3) 0.027(3) -0.010(3) -0.004(2) 0.006(2)
C17 0.034(4) 0.042(4) 0.055(4) -0.014(3) -0.014(4) 0.015(3)
C18 0.030(3) 0.036(4) 0.032(3) -0.010(3) -0.004(2) 0.002(3)
C19 0.031(3) 0.045(4) 0.021(3) -0.005(3) -0.003(2) -0.006(3)
C20 0.026(4) 0.069(7) 0.119(10) -0.014(7) 0.009(5) -0.011(4)
C21 0.061(6) 0.037(4) 0.062(5) -0.004(4) 0.016(5) 0.000(4)
C22 0.031(3) 0.021(3) 0.057(5) 0.010(3) -0.009(3) -0.004(3)
C23 0.056(5) 0.028(3) 0.098(7) 0.000(4) -0.038(5) -0.015(4)
C24 0.077(8) 0.046(5) 0.081(7) 0.013(5) 0.021(6) -0.028(5)
C25 0.032(3) 0.051(4) 0.029(3) -0.013(3) 0.004(3) -0.013(3)
C26 0.028(3) 0.065(6) 0.063(5) -0.027(5) 0.001(3) -0.009(4)
C27 0.037(4) 0.052(5) 0.043(4) -0.009(4) -0.007(3) -0.020(4)
C100 0.078(3) 0.095(4) 0.061(3) -0.014(3) 0.003(2) 0.006(3)
C101 0.078(3) 0.095(4) 0.061(3) -0.014(3) 0.003(2) 0.006(3)
C103 0.078(3) 0.095(4) 0.061(3) -0.014(3) 0.003(2) 0.006(3)
C104 0.078(3) 0.095(4) 0.061(3) -0.014(3) 0.003(2) 0.006(3)
N1 0.027(2) 0.017(2) 0.019(2) -0.0039(16) -0.0061(17) 0.0072(17)
N2 0.028(3) 0.017(2) 0.020(2) 0.0015(17) -0.0085(18) 0.0013(19)
F1 0.0319(19) 0.0227(17) 0.0336(19) 0.0034(14) 0.0132(15) 0.0064(15)
F2 0.037(2) 0.0244(18) 0.054(3) 0.0114(18) 0.013(2) 0.0002(16)
F3 0.040(2) 0.0264(19) 0.048(2) -0.0054(18) -0.015(2) -0.0094(17)
F4 0.0335(19) 0.0289(18) 0.0275(17) 0.0006(15) 0.0120(15) -0.0066(16)
F5 0.0296(19) 0.049(2) 0.034(2) -0.0036(19) -0.0096(18) -0.0048(18)
F6 0.051(3) 0.041(3) 0.049(3) 0.006(2) 0.004(2) 0.008(2)
Cl1 0.0379(8) 0.0187(6) 0.0550(10) -0.0009(7) 0.0205(7) -0.0021(6)
Cl2 0.0512(10) 0.0367(9) 0.0335(8) -0.0022(7) -0.0179(7) 0.0200(8)
Ga 0.0244(3) 0.0160(3) 0.0196(3) 0.0015(2) 0.0014(2) 0.0052(2)
Sb 0.01857(16) 0.01805(16) 0.02298(16) -0.00176(13) 0.00248(13) -0.00148(13)

loop_
_atom_type_symbol
_atom_type_description
_atom_type_scat_dispersion_real
_atom_type_scat_dispersion_imag
_atom_type_scat_source
C C 0.0031 0.0016 'International Tables Vol C Tables 4.2.6.8 and 6.1.1.4'
H H 0.0000 0.0000 'International Tables Vol C Tables 4.2.6.8 and 6.1.1.4'
N N 0.0061 0.0033 'International Tables Vol C Tables 4.2.6.8 and 6.1.1.4'
F F 0.0171 0.0103 'International Tables Vol C Tables 4.2.6.8 and 6.1.1.4'
Cl Cl 0.1480 0.1590 'International Tables Vol C Tables 4.2.6.8 and 6.1.1.4'
Ga Ga 0.2310 1.6080 'International Tables Vol C Tables 4.2.6.8 and 6.1.1.4'
Sb Sb -0.5870 1.5460 'International Tables Vol C Tables 4.2.6.8 and 6.1.1.4'

loop_
_geom_angle_atom_site_label_1
_geom_angle_atom_site_label_2
_geom_angle_atom_site_label_3
_geom_angle
C101 C102 C103 112.8(2)
N1 C1 N2 105.9(5)
N1 C1 Ga 123.2(4)
N2 C1 Ga 130.8(4)
C3 C2 N1 106.9(5)
C2 C3 N2 106.8(5)
C5 C4 C9 124.6(6)
C5 C4 N1 118.3(5)
C9 C4 N1 117.2(6)
C4 C5 C6 117.3(6)
C4 C5 C16 123.2(5)
C6 C5 C16 119.4(6)
C5 C6 C7 119.0(7)
C8 C7 C6 121.9(6)
C7 C8 C9 120.8(6)
C4 C9 C8 116.2(6)
C4 C9 C19 123.6(6)
C8 C9 C19 120.2(6)
C15 C10 C11 124.1(6)
C15 C10 N2 118.4(5)
C11 C10 N2 117.5(6)
C12 C11 C10 115.7(7)
C12 C11 C22 123.1(7)
C10 C11 C22 121.2(7)
C13 C12 C11 121.9(7)
C14 C13 C12 120.3(6)
C13 C14 C15 122.2(7)
C10 C15 C14 115.8(6)
C10 C15 C25 121.8(6)
C14 C15 C25 122.3(6)
C18 C16 C17 110.5(6)
C18 C16 C5 114.2(6)
C17 C16 C5 109.1(6)
C21 C19 C9 109.5(6)
C21 C19 C20 110.1(8)
C9 C19 C20 111.3(7)
C24 C22 C11 113.0(8)
C24 C22 C23 112.3(8)
C11 C22 C23 110.8(6)
C15 C25 C27 114.2(6)
C15 C25 C26 111.1(7)
C27 C25 C26 109.9(7)
C100 C101 C102 113.1(2)
C102 C103 C104 112.8(2)
C105 C104 C103 112.8(2)
C1 N1 C2 110.0(5)
C1 N1 C4 123.9(5)
C2 N1 C4 126.1(5)
C1 N2 C3 110.3(5)
C1 N2 C10 126.7(5)
C3 N2 C10 122.9(5)
Ga F1 Sb 145.6(2)
F1 Ga C1 101.9(2)
F1 Ga Cl2 101.65(15)
C1 Ga Cl2 117.06(17)
F1 Ga Cl1 102.07(14)
C1 Ga Cl1 116.19(18)
Cl2 Ga Cl1 114.42(9)
F5 Sb F4 89.3(2)
F5 Sb F3 174.6(2)
F4 Sb F3 89.06(19)
F5 Sb F2 90.5(2)
F4 Sb F2 172.49(19)
F3 Sb F2 90.4(2)
F5 Sb F6 94.0(2)
F4 Sb F6 93.4(2)
F3 Sb F6 91.3(2)
F2 Sb F6 94.1(2)
F5 Sb F1 88.0(2)
F4 Sb F1 86.20(16)
F3 Sb F1 86.8(2)
F2 Sb F1 86.29(18)
F6 Sb F1 178.0(2)

loop_
_geom_bond_atom_site_label_1
_geom_bond_atom_site_label_2
_geom_bond_distance
C102 C101 1.499(2)
C102 C103 1.500(2)
C105 C104 1.500(2)
C1 N1 1.339(7)
C1 N2 1.345(7)
C1 Ga 1.988(5)
C2 C3 1.339(10)
C2 N1 1.387(7)
C3 N2 1.378(8)
C4 C5 1.378(9)
C4 C9 1.399(8)
C4 N1 1.455(8)
C5 C6 1.394(8)
C5 C16 1.545(9)
C6 C7 1.410(10)
C7 C8 1.353(11)
C8 C9 1.398(9)
C9 C19 1.521(10)
C10 C15 1.390(9)
C10 C11 1.419(9)
C10 N2 1.456(8)
C11 C12 1.392(11)
C11 C22 1.550(10)
C12 C13 1.380(13)
C13 C14 1.356(12)
C14 C15 1.408(9)
C15 C25 1.492(10)
C16 C18 1.502(11)
C16 C17 1.539(10)
C19 C21 1.513(12)
C19 C20 1.544(13)
C22 C24 1.509(12)
C22 C23 1.551(11)
C25 C27 1.518(11)
C25 C26 1.554(13)
C100 C101 1.496(2)
C103 C104 1.501(2)
F1 Ga 1.920(4)
F1 Sb 1.987(4)
F2 Sb 1.877(4)
F3 Sb 1.879(4)
F4 Sb 1.865(4)
F5 Sb 1.855(4)
F6 Sb 1.888(5)
Cl1 Ga 2.1284(18)
Cl2 Ga 2.1268(18)
